data_2212398
loop_
_publ_author_name
'Massa, Werner'
'Yakubovich, Olga V.'
'Dimitrova, Olga V.'

_publ_section_title
;
 Redetermination of Cs[MnCl~3~(H~2~O)~2~]
;
_journal_coeditor_code WM2084
_journal_issue 2
_journal_name_full 'Acta Crystallographica Section E'
_journal_page_first i24
_journal_page_last i26
_journal_paper_doi 10.1107/S1600536806054742
_journal_volume 63
_journal_year 2007
_chemical_formula_iupac 'Cs [Mn Cl3 (H2 O)2]'
_chemical_formula_moiety 'Cl3 H4 Mn O2 , Cs '
_chemical_formula_structural 'Cs [Mn Cl3 (H2 O)2]'
_chemical_formula_sum 'Cl3 Cs H4 Mn O2'
_chemical_formula_weight 330.23
_chemical_name_systematic
;
cesium diaquatrichloromanganate(II)
;
_space_group_IT_number 54
_symmetry_cell_setting orthorhombic
_symmetry_space_group_name_Hall '-P 2a 2ac'
_symmetry_space_group_name_H-M 'P c c a'
_atom_sites_solution_hydrogens difmap
_atom_sites_solution_primary heavy
_atom_sites_solution_secondary difmap
_audit_creation_method SHELXL97
_cell_angle_alpha 90.00
_cell_angle_beta 90.00
_cell_angle_gamma 90.00
_cell_formula_units_Z 4
_cell_length_a 9.0307(12)
_cell_length_b 7.2636(8)
_cell_length_c 11.4312(13)
_cell_measurement_reflns_used 2772
_cell_measurement_temperature 293(2)
_cell_measurement_theta_max 29.25
_cell_measurement_theta_min 3.50
_cell_volume 749.83(15)
_computing_cell_refinement 'CELL (Stoe & Cie, 1999)'
_computing_data_collection 'EXPOSE (Stoe & Cie, 1999)'
_computing_data_reduction 'INTEGRATE (Stoe & Cie, 1999)'
_computing_molecular_graphics 'DIAMOND (Brandenburg, 2006)'
_computing_publication_material 'PublCIF (version 1.0c; Westrip, 2006)'
_computing_structure_refinement 'SHELXL97 (Sheldrick, 1997)'
_computing_structure_solution 'SHELXS97 (Sheldrick, 1997)'
_diffrn_ambient_temperature 293(2)
_diffrn_detector_area_resol_mean 6.7
_diffrn_measured_fraction_theta_full 0.999
_diffrn_measured_fraction_theta_max 0.999
_diffrn_measurement_device_type 'Stoe IPDS'
_diffrn_measurement_method \f
_diffrn_radiation_monochromator graphite
_diffrn_radiation_source 'fine-focus sealed tube'
_diffrn_radiation_type MoK\a
_diffrn_radiation_wavelength 0.71073
_diffrn_reflns_av_R_equivalents 0.0990
_diffrn_reflns_av_sigmaI/netI 0.0757
_diffrn_reflns_limit_h_max 12
_diffrn_reflns_limit_h_min -12
_diffrn_reflns_limit_k_max 9
_diffrn_reflns_limit_k_min -9
_diffrn_reflns_limit_l_max 15
_diffrn_reflns_limit_l_min -15
_diffrn_reflns_number 9154
_diffrn_reflns_theta_full 28.99
_diffrn_reflns_theta_max 28.99
_diffrn_reflns_theta_min 3.56
_diffrn_standards_number 0
_exptl_absorpt_coefficient_mu 7.522
_exptl_absorpt_correction_T_max 0.625
_exptl_absorpt_correction_T_min 0.596
_exptl_absorpt_correction_type multi-scan
_exptl_absorpt_process_details '(Blessing, 1995)'
_exptl_crystal_colour colourless
_exptl_crystal_density_diffrn 2.925
_exptl_crystal_density_method 'not measured'
_exptl_crystal_description irregular
_exptl_crystal_F_000 604
_exptl_crystal_size_max 0.10
_exptl_crystal_size_mid 0.06
_exptl_crystal_size_min 0.04
_refine_diff_density_max 1.379
_refine_diff_density_min -0.936
_refine_ls_extinction_method none
_refine_ls_goodness_of_fit_ref 0.784
_refine_ls_hydrogen_treatment constr
_refine_ls_matrix_type full
_refine_ls_number_parameters 36
_refine_ls_number_reflns 1002
_refine_ls_number_restraints 0
_refine_ls_restrained_S_all 0.784
_refine_ls_R_factor_all 0.0814
_refine_ls_R_factor_gt 0.0336
_refine_ls_shift/su_max 0.000
_refine_ls_shift/su_mean 0.000
_refine_ls_structure_factor_coef Fsqd
_refine_ls_weighting_details 'w = 1/[\s^2^(Fo^2^)+(0.029P)^2^] where P=(Fo^2^+2Fc^2^)/3'
_refine_ls_weighting_scheme calc
_refine_ls_wR_factor_gt 0.0603
_refine_ls_wR_factor_ref 0.0676
_reflns_number_gt 529
_reflns_number_total 1002
_reflns_threshold_expression I>2\s(I)
_cod_data_source_file wm2084.cif
_cod_data_source_block I
_cod_database_code 2212398
_cod_database_fobs_code 2212398

loop_
_symmetry_equiv_pos_as_xyz
'x, y, z'
'-x+1/2, -y, z'
'x+1/2, -y, -z+1/2'
'-x, y, -z+1/2'
'-x, -y, -z'
'x-1/2, y, -z'
'-x-1/2, y, z-1/2'
'x, -y, z-1/2'

loop_
_atom_site_type_symbol
_atom_site_label
_atom_site_fract_x
_atom_site_fract_y
_atom_site_fract_z
_atom_site_U_iso_or_equiv
_atom_site_adp_type
_atom_site_calc_flag
_atom_site_refinement_flags
_atom_site_occupancy
Cs Cs1 0.2500 0.0000 0.14585(5) 0.03770(18) Uani d S 1
Mn Mn1 0.0000 0.46686(15) 0.2500 0.0235(3) Uani d S 1
Cl Cl1 0.2500 0.5000 0.14997(18) 0.0261(4) Uani d S 1
Cl Cl2 0.08913(17) 0.22201(18) 0.39016(16) 0.0284(3) Uani d . 1
O O1 0.0707(5) 0.6819(6) 0.3712(4) 0.0345(12) Uani d . 1
H H1 0.0313 0.7029 0.4375 0.07(2) Uiso d R 1
H H2 0.1614 0.7133 0.3725 0.07(2) Uiso d R 1

loop_
_atom_site_aniso_label
_atom_site_aniso_U_11
_atom_site_aniso_U_22
_atom_site_aniso_U_33
_atom_site_aniso_U_12
_atom_site_aniso_U_13
_atom_site_aniso_U_23
Cs1 0.0404(3) 0.0344(3) 0.0383(3) 0.0127(3) 0.000 0.000
Mn1 0.0217(6) 0.0237(6) 0.0252(7) 0.000 0.0006(5) 0.000
Cl1 0.0205(8) 0.0322(8) 0.0256(9) 0.0010(11) 0.000 0.000
Cl2 0.0257(7) 0.0328(8) 0.0267(7) 0.0001(6) 0.0011(7) -0.0030(6)
O1 0.023(3) 0.045(2) 0.036(4) -0.008(2) -0.004(2) 0.016(2)

loop_
_atom_type_symbol
_atom_type_description
_atom_type_scat_dispersion_real
_atom_type_scat_dispersion_imag
_atom_type_scat_source
O O 0.0106 0.0060 'International Tables Vol C Tables 4.2.6.8 and 6.1.1.4'
Cl Cl 0.1484 0.1585 'International Tables Vol C Tables 4.2.6.8 and 6.1.1.4'
Mn Mn 0.3368 0.7283 'International Tables Vol C Tables 4.2.6.8 and 6.1.1.4'
Cs Cs -0.3680 2.1192 'International Tables Vol C Tables 4.2.6.8 and 6.1.1.4'
H H 0.0000 0.0000 'International Tables Vol C Tables 4.2.6.8 and 6.1.1.4'

loop_
_geom_angle_atom_site_label_1
_geom_angle_atom_site_label_2
_geom_angle_atom_site_label_3
_geom_angle_site_symmetry_1
_geom_angle_site_symmetry_3
_geom_angle
_geom_angle_publ_flag
Cl2 Cs1 Cl2 3 4 166.43(6) ?
Cl2 Cs1 Cl2 3 . 131.69(3) ?
Cl2 Cs1 Cl2 4 . 61.41(5) ?
Cl2 Cs1 Cl2 3 2 61.41(5) ?
Cl2 Cs1 Cl2 4 2 131.69(3) ?
Cl2 Cs1 Cl2 . 2 75.71(5) ?
Cl2 Cs1 Cl1 3 . 117.65(2) ?
Cl2 Cs1 Cl1 4 . 62.54(2) ?
Cl2 Cs1 Cl1 . . 62.22(4) ?
Cl2 Cs1 Cl1 2 . 116.46(4) ?
Cl2 Cs1 Cl1 3 1_545 62.54(2) ?
Cl2 Cs1 Cl1 4 1_545 117.65(2) ?
Cl2 Cs1 Cl1 . 1_545 116.46(4) ?
Cl2 Cs1 Cl1 2 1_545 62.22(4) ?
Cl1 Cs1 Cl1 . 1_545 178.51(7) ?
Cl2 Cs1 Cl2 3 8 92.92(3) ?
Cl2 Cs1 Cl2 4 8 76.08(4) ?
Cl2 Cs1 Cl2 . 8 132.22(5) ?
Cl2 Cs1 Cl2 2 8 126.57(4) ?
Cl1 Cs1 Cl2 . 8 116.96(4) ?
Cl1 Cs1 Cl2 1_545 8 64.37(4) ?
Cl2 Cs1 Cl2 3 7_655 76.08(4) ?
Cl2 Cs1 Cl2 4 7_655 92.92(3) ?
Cl2 Cs1 Cl2 . 7_655 126.57(4) ?
Cl2 Cs1 Cl2 2 7_655 132.22(5) ?
Cl1 Cs1 Cl2 . 7_655 64.37(4) ?
Cl1 Cs1 Cl2 1_545 7_655 116.96(4) ?
Cl2 Cs1 Cl2 8 7_655 73.20(5) ?
Cl2 Cs1 O1 3 4_545 113.05(7) ?
Cl2 Cs1 O1 4 4_545 66.18(7) ?
Cl2 Cs1 O1 . 4_545 90.28(8) ?
Cl2 Cs1 O1 2 4_545 94.48(7) ?
Cl1 Cs1 O1 . 4_545 128.57(7) ?
Cl1 Cs1 O1 1_545 4_545 51.53(7) ?
Cl2 Cs1 O1 8 4_545 50.98(7) ?
Cl2 Cs1 O1 7_655 4_545 123.04(8) ?
Cl2 Cs1 O1 3 3_565 66.18(7) ?
Cl2 Cs1 O1 4 3_565 113.05(7) ?
Cl2 Cs1 O1 . 3_565 94.48(7) ?
Cl2 Cs1 O1 2 3_565 90.28(8) ?
Cl1 Cs1 O1 . 3_565 51.53(7) ?
Cl1 Cs1 O1 1_545 3_565 128.57(7) ?
Cl2 Cs1 O1 8 3_565 123.04(8) ?
Cl2 Cs1 O1 7_655 3_565 50.98(7) ?
O1 Cs1 O1 4_545 3_565 173.98(15) ?
O1 Mn1 O1 . 4 88.7(3) y
O1 Mn1 Cl2 . 4 178.37(13) y
O1 Mn1 Cl2 4 4 90.45(13) ?
O1 Mn1 Cl2 . . 90.45(13) y
O1 Mn1 Cl2 4 . 178.37(13) ?
Cl2 Mn1 Cl2 4 . 90.47(8) y
O1 Mn1 Cl1 . . 87.59(13) y
O1 Mn1 Cl1 4 . 84.64(13) y
Cl2 Mn1 Cl1 4 . 93.69(5) y
Cl2 Mn1 Cl1 . . 93.96(5) y
O1 Mn1 Cl1 . 3_465 84.64(13) ?
O1 Mn1 Cl1 4 3_465 87.59(13) ?
Cl2 Mn1 Cl1 4 3_465 93.96(5) ?
Cl2 Mn1 Cl1 . 3_465 93.69(5) ?
Cl1 Mn1 Cl1 . 3_465 169.13(5) y
Mn1 Cl1 Mn1 2_565 . 126.54(8) y
Mn1 Cl1 Cs1 2_565 . 95.77(3) ?
Mn1 Cl1 Cs1 . . 84.90(3) ?
Mn1 Cl1 Cs1 2_565 1_565 84.90(3) ?
Mn1 Cl1 Cs1 . 1_565 95.77(3) ?
Cs1 Cl1 Cs1 . 1_565 178.51(7) ?
Mn1 Cl2 Cs1 . 3_455 88.33(5) ?
Mn1 Cl2 Cs1 . . 87.19(5) ?
Cs1 Cl2 Cs1 3_455 . 93.25(4) ?
Mn1 Cl2 Cs1 . 7_656 161.53(6) ?
Cs1 Cl2 Cs1 3_455 7_656 103.92(4) ?
Cs1 Cl2 Cs1 . 7_656 105.55(4) ?

loop_
_geom_bond_atom_site_label_1
_geom_bond_atom_site_label_2
_geom_bond_site_symmetry_2
_geom_bond_distance
_geom_bond_publ_flag
Cs1 Cl2 3 3.4856(15) y
Cs1 Cl2 4 3.4856(15) ?
Cs1 Cl2 . 3.5371(18) y
Cs1 Cl2 2 3.5371(18) ?
Cs1 Cl1 . 3.6321(4) y
Cs1 Cl1 1_545 3.6321(4) ?
Cs1 Cl2 8 3.6405(18) y
Cs1 Cl2 7_655 3.6405(18) ?
Cs1 O1 4_545 3.710(5) y
Cs1 O1 3_565 3.710(5) ?
Mn1 O1 . 2.183(4) y
Mn1 O1 4 2.183(4) ?
Mn1 Cl2 4 2.5255(18) ?
Mn1 Cl2 . 2.5255(18) y
Mn1 Cl1 . 2.5422(10) y
Mn1 Cl1 3_465 2.5422(10) ?
Mn1 Cs1 3_455 4.2443(10) ?
Cl1 Mn1 2_565 2.5422(10) ?
Cl1 Cs1 1_565 3.6321(4) ?
Cl2 Cs1 3_455 3.4856(15) ?
Cl2 Cs1 7_656 3.6405(18) ?

loop_
_geom_hbond_atom_site_label_D
_geom_hbond_atom_site_label_H
_geom_hbond_atom_site_label_A
_geom_hbond_site_symmetry_A
_geom_hbond_distance_DH
_geom_hbond_distance_HA
_geom_hbond_distance_DA
_geom_hbond_angle_DHA
O1 H1 Cl2 5_566 0.85 2.32 3.164(5) 175.1
O1 H2 Cl2 2_565 0.85 2.31 3.158(5) 174.5
